data_7219065
loop_
_publ_author_name
'Han, Lu-Lu'
'Wang, Su-Na'
'Jagli\<ci\'c, Zvonko'
'Zeng, Su-Yuan'
'Zheng, Jun'
'Li, Zhong-Hui'
'Chen, Jiang-Shan'
'Sun, Di'

_publ_section_title
;
 Synthesis, structural versatility and magnetic properties of a series of
 copper(ii) coordination polymers based on bipyrazole and various
 dicarboxylate ligands
;
_journal_issue 6
_journal_name_full CrystEngComm
_journal_page_first 1405
_journal_paper_doi 10.1039/C4CE02248C
_journal_volume 17
_journal_year 2015
_chemical_absolute_configuration unk
_chemical_formula_moiety 'C56 H74 Cu2 N16 O8'
_chemical_formula_sum 'C56 H74 Cu2 N16 O8'
_chemical_formula_weight 1226.39
_space_group_crystal_system monoclinic
_space_group_IT_number 4
_space_group_name_Hall 'P 2yb'
_space_group_name_H-M_alt 'P 1 21 1'
_symmetry_space_group_name_Hall 'P 2yb'
_symmetry_space_group_name_H-M 'P 1 21 1'
_atom_sites_solution_hydrogens geom
_atom_sites_solution_primary direct
_atom_sites_solution_secondary difmap
_audit_creation_date 2014-01-15
_audit_creation_method
;
  Olex2 1.2-ac2
  (compiled 2012.03.06 svn.r2239, GUI svn.r4109)
;
_audit_update_record
;
2014-11-04 deposited with the CCDC.
2014-12-15 downloaded from the CCDC.
;
_cell_angle_alpha 90.00
_cell_angle_beta 98.788(8)
_cell_angle_gamma 90.00
_cell_formula_units_Z 2
_cell_length_a 8.524(3)
_cell_length_b 18.381(7)
_cell_length_c 18.735(8)
_cell_measurement_reflns_used 3855
_cell_measurement_temperature 298(2)
_cell_measurement_theta_max 24.046
_cell_measurement_theta_min 2.463
_cell_volume 2900.9(19)
_computing_data_reduction 'SAINT v7.23A (Bruker, 2003)'
_computing_molecular_graphics
;
O. V. Dolomanov, L. J. Bourhis, R. J. Gildea, J. A. K. Howard and H. Puschmann,
OLEX2: a complete structure solution, refinement and analysis program.
J. Appl. Cryst. (2009). 42, 339-341.
;
_computing_publication_material
;
O. V. Dolomanov, L. J. Bourhis, R. J. Gildea, J. A. K. Howard and H. Puschmann,
OLEX2: a complete structure solution, refinement and analysis program.
J. Appl. Cryst. (2009). 42, 339-341.
;
_computing_structure_refinement 'SHELXL-97 (Sheldrick, 1997)'
_computing_structure_solution 'SHELXS-97 (Sheldrick, 1990)'
_diffrn_ambient_temperature 298(2)
_diffrn_measured_fraction_theta_full 0.996
_diffrn_measured_fraction_theta_max 0.996
_diffrn_radiation_monochromator graphite
_diffrn_radiation_type 'MO K\a'
_diffrn_radiation_wavelength 0.71073
_diffrn_reflns_av_R_equivalents 0.0350
_diffrn_reflns_av_unetI/netI 0.0618
_diffrn_reflns_limit_h_max 10
_diffrn_reflns_limit_h_min -9
_diffrn_reflns_limit_k_max 17
_diffrn_reflns_limit_k_min -21
_diffrn_reflns_limit_l_max 22
_diffrn_reflns_limit_l_min -20
_diffrn_reflns_number 14433
_diffrn_reflns_theta_full 25.00
_diffrn_reflns_theta_max 25.00
_diffrn_reflns_theta_min 2.20
_diffrn_source 'fine-focus sealed tube'
_diffrn_source_current 30.0
_diffrn_source_power 1.5
_diffrn_source_voltage 50.0
_exptl_absorpt_coefficient_mu 0.801
_exptl_absorpt_correction_T_max 0.9387
_exptl_absorpt_correction_T_min 0.8892
_exptl_absorpt_correction_type multi-scan
_exptl_absorpt_process_details sadabs
_exptl_crystal_density_diffrn 1.404
_exptl_crystal_density_method 'not measured'
_exptl_crystal_F_000 1288
_exptl_crystal_size_max 0.15
_exptl_crystal_size_mid 0.12
_exptl_crystal_size_min 0.08
_refine_diff_density_max 0.516
_refine_diff_density_min -0.446
_refine_diff_density_rms 0.064
_refine_ls_abs_structure_details 'Flack H D (1983), Acta Cryst. A39, 876-881'
_refine_ls_abs_structure_Flack 10(10)
_refine_ls_extinction_method none
_refine_ls_goodness_of_fit_ref 1.018
_refine_ls_hydrogen_treatment constr
_refine_ls_matrix_type full
_refine_ls_number_parameters 789
_refine_ls_number_reflns 9291
_refine_ls_number_restraints 96
_refine_ls_restrained_S_all 1.022
_refine_ls_R_factor_all 0.0539
_refine_ls_R_factor_gt 0.0436
_refine_ls_shift/su_max 0.004
_refine_ls_shift/su_mean 0.000
_refine_ls_structure_factor_coef Fsqd
_refine_ls_weighting_details 'calc w=1/[\s^2^(Fo^2^)+(0.0510P)^2^+1.1955P] where P=(Fo^2^+2Fc^2^)/3'
_refine_ls_weighting_scheme calc
_refine_ls_wR_factor_gt 0.0984
_refine_ls_wR_factor_ref 0.1052
_reflns_number_gt 8170
_reflns_number_total 9291
_reflns_threshold_expression >2sigma(I)
_cod_data_source_file c4ce02248c2.cif
_cod_data_source_block p2
_cod_depositor_comments 'Adding full bibliography for 7219064--7219070.cif.'
_cod_original_cell_volume 2901(2)
_cod_database_code 7219065

loop_
_space_group_symop_id
_space_group_symop_operation_xyz
1 'x, y, z'
2 '-x, y+1/2, -z'

loop_
_atom_site_label
_atom_site_type_symbol
_atom_site_fract_x
_atom_site_fract_y
_atom_site_fract_z
_atom_site_U_iso_or_equiv
_atom_site_adp_type
_atom_site_occupancy
_atom_site_symmetry_multiplicity
_atom_site_calc_flag
_atom_site_refinement_flags
Cu1 Cu 0.44113(6) 0.31434(3) 0.51495(3) 0.01964(13) Uani 1 1 d .
Cu2 Cu 0.03446(6) 0.34149(3) -0.00132(3) 0.01888(13) Uani 1 1 d .
O1 O 0.2240(4) 0.30269(19) 0.66525(18) 0.0403(9) Uani 1 1 d .
O2 O 0.2376(4) 0.35890(17) 0.56203(17) 0.0304(8) Uani 1 1 d .
O3 O 0.2240(5) 0.6796(2) 0.5009(2) 0.0633(14) Uani 1 1 d .
O4 O 0.0988(4) 0.77932(19) 0.5223(2) 0.0379(9) Uani 1 1 d .
O5 O 0.3059(4) 0.49075(19) 0.0218(2) 0.0395(9) Uani 1 1 d .
O6 O 0.2454(4) 0.39096(18) -0.04224(18) 0.0302(8) Uani 1 1 d .
O7 O 0.4236(4) 0.8041(2) -0.03116(18) 0.0414(9) Uani 1 1 d .
O8 O 0.2577(4) 0.8176(2) -0.1329(2) 0.0642(13) Uani 1 1 d .
N1 N 0.7214(4) 0.3232(2) 0.90922(18) 0.0228(9) Uani 1 1 d .
H1 H 0.6777 0.3297 0.9472 0.027 Uiso 1 1 calc R
N2 N 0.8793(4) 0.3263(2) 0.90816(17) 0.0205(9) Uani 1 1 d .
N3 N 0.6070(4) 0.3033(2) 0.60391(18) 0.0225(9) Uani 1 1 d .
N4 N 0.6903(4) 0.2411(2) 0.6129(2) 0.0270(9) Uani 1 1 d .
H4 H 0.6984 0.2106 0.5788 0.032 Uiso 1 1 calc R
N5 N 0.5547(4) 0.4038(2) 0.4920(2) 0.0202(8) Uani 1 1 d .
N6 N 0.7122(4) 0.4017(2) 0.4857(2) 0.0240(9) Uani 1 1 d .
H6 H 0.7703 0.3632 0.4913 0.029 Uiso 1 1 calc R
N7 N 0.6247(4) 0.7118(2) 0.4700(2) 0.0225(9) Uani 1 1 d .
N8 N 0.6621(5) 0.6982(2) 0.4040(2) 0.0267(9) Uani 1 1 d .
H8 H 0.6783 0.7314 0.3736 0.032 Uiso 1 1 calc R
N9 N 0.3110(4) 0.3203(2) 0.41614(18) 0.0224(8) Uani 1 1 d .
N10 N 0.1502(4) 0.3243(2) 0.40731(18) 0.0237(9) Uani 1 1 d .
N11 N 0.2154(5) 0.4111(2) 0.1207(2) 0.0278(9) Uani 1 1 d .
N12 N 0.1478(4) 0.3461(2) 0.10201(18) 0.0221(8) Uani 1 1 d .
N13 N -0.0899(4) 0.4310(2) 0.0182(2) 0.0212(8) Uani 1 1 d .
N14 N -0.1446(4) 0.4348(2) 0.0816(2) 0.0253(9) Uani 1 1 d .
H14 H -0.1540 0.3981 0.1090 0.030 Uiso 1 1 calc R
N15 N -0.2749(4) 0.7334(2) 0.0212(2) 0.0226(9) Uani 1 1 d .
H15 H -0.3425 0.7684 0.0191 0.027 Uiso 1 1 calc R
N16 N -0.1222(4) 0.7423(2) 0.0141(2) 0.0188(8) Uani 1 1 d .
C1 C 0.4674(5) 0.2974(3) 0.8300(3) 0.0341(12) Uani 1 1 d .
H1A H 0.4274 0.2929 0.8750 0.051 Uiso 1 1 calc R
H1B H 0.4441 0.2538 0.8022 0.051 Uiso 1 1 calc R
H1C H 0.4180 0.3382 0.8036 0.051 Uiso 1 1 calc R
C2 C 0.6425(5) 0.3086(3) 0.8444(2) 0.0233(10) Uani 1 1 d .
C3 C 0.7511(5) 0.3045(3) 0.7977(2) 0.0226(10) Uani 1 1 d .
C4 C 0.8981(5) 0.3140(3) 0.8402(2) 0.0237(10) Uani 1 1 d .
C5 C 1.0573(5) 0.3107(4) 0.8188(2) 0.0421(14) Uani 1 1 d .
H5A H 1.1269 0.3438 0.8480 0.063 Uiso 1 1 calc R
H5B H 1.0505 0.3240 0.7689 0.063 Uiso 1 1 calc R
H5C H 1.0981 0.2621 0.8256 0.063 Uiso 1 1 calc R
C6 C 0.8620(8) 0.1697(3) 0.7047(3) 0.0582(19) Uani 1 1 d .
H6A H 0.8486 0.1332 0.6676 0.087 Uiso 1 1 calc R
H6B H 0.8336 0.1498 0.7484 0.087 Uiso 1 1 calc R
H6C H 0.9708 0.1851 0.7132 0.087 Uiso 1 1 calc R
C7 C 0.7589(5) 0.2325(3) 0.6814(2) 0.0272(11) Uani 1 1 d .
C8 C 0.7151(5) 0.2909(3) 0.7195(2) 0.0234(10) Uani 1 1 d .
C9 C 0.6227(5) 0.3347(3) 0.6684(2) 0.0230(10) Uani 1 1 d .
C10 C 0.5556(7) 0.4076(3) 0.6790(3) 0.0372(13) Uani 1 1 d .
H10A H 0.5076 0.4268 0.6332 0.056 Uiso 1 1 calc R
H10B H 0.6388 0.4396 0.7003 0.056 Uiso 1 1 calc R
H10C H 0.4769 0.4037 0.7104 0.056 Uiso 1 1 calc R
C11 C 0.1802(5) 0.3507(3) 0.6187(2) 0.0281(11) Uani 1 1 d .
C12 C 0.0538(7) 0.4019(3) 0.6349(3) 0.0427(14) Uani 1 1 d D
C13 C 0.1213(16) 0.4741(5) 0.6593(7) 0.050(2) Uani 0.50 1 d PDU
H13A H 0.1935 0.4940 0.6298 0.060 Uiso 0.50 1 d PR
H13B H 0.1749 0.4669 0.7077 0.060 Uiso 0.50 1 d PR
C13A C 0.1223(14) 0.4635(5) 0.6887(6) 0.047(2) Uani 0.50 1 d PDU
H13C H 0.1777 0.4393 0.7305 0.056 Uiso 0.50 1 d PR
H13D H 0.2024 0.4874 0.6664 0.056 Uiso 0.50 1 d PR
C14 C -0.0244(14) 0.5206(6) 0.6661(7) 0.0481(17) Uani 0.50 1 d PDU
H14A H -0.0899 0.5002 0.6984 0.058 Uiso 0.50 1 d PR
H14B H -0.0833 0.5193 0.6181 0.058 Uiso 0.50 1 d PR
C14A C 0.0343(15) 0.5213(6) 0.7157(7) 0.0458(17) Uani 0.50 1 d PU
H14F H 0.1042 0.5498 0.7498 0.055 Uiso 0.50 1 d PR
H14C H -0.0490 0.5020 0.7394 0.055 Uiso 0.50 1 d PR
C15 C 0.0136(16) 0.5982(6) 0.6854(7) 0.0471(17) Uani 0.50 1 d PU
H15A H -0.0786 0.6282 0.6856 0.057 Uiso 0.50 1 d PR
H14G H 0.0844 0.6027 0.7302 0.057 Uiso 0.50 1 d PR
C15A C -0.0372(15) 0.5691(7) 0.6494(7) 0.0436(18) Uani 0.50 1 d PU
H14D H -0.0572 0.5393 0.6069 0.052 Uiso 0.50 1 d PR
H14E H -0.1358 0.5904 0.6575 0.052 Uiso 0.50 1 d PR
C16 C 0.0922(16) 0.6109(6) 0.6165(6) 0.043(2) Uani 0.50 1 d PDU
H16A H 0.1996 0.6264 0.6319 0.052 Uiso 0.50 1 d PR
H16B H 0.0955 0.5655 0.5915 0.052 Uiso 0.50 1 d PR
C16A C 0.1048(15) 0.6406(7) 0.6376(5) 0.044(2) Uani 0.50 1 d PDU
H16D H 0.1143 0.6769 0.6749 0.053 Uiso 0.50 1 d PR
H16C H 0.2075 0.6220 0.6322 0.053 Uiso 0.50 1 d PR
C17 C 0.0112(6) 0.6676(3) 0.5651(3) 0.0385(13) Uani 1 1 d D
C18 C 0.1191(6) 0.7115(3) 0.5268(3) 0.0332(13) Uani 1 1 d .
C19 C 0.3439(6) 0.4952(3) 0.4765(3) 0.0376(14) Uani 1 1 d .
H19A H 0.2847 0.4841 0.4299 0.056 Uiso 1 1 calc R
H19B H 0.3409 0.5467 0.4847 0.056 Uiso 1 1 calc R
H19C H 0.2979 0.4701 0.5132 0.056 Uiso 1 1 calc R
C20 C 0.5103(6) 0.4716(3) 0.4788(2) 0.0230(11) Uani 1 1 d .
C21 C 0.6381(5) 0.5136(2) 0.4650(3) 0.0219(10) Uani 1 1 d .
C22 C 0.7635(5) 0.4665(2) 0.4696(3) 0.0219(10) Uani 1 1 d .
C23 C 0.9314(6) 0.4790(3) 0.4566(3) 0.0323(13) Uani 1 1 d .
H23A H 0.9973 0.4396 0.4770 0.048 Uiso 1 1 calc R
H23B H 0.9702 0.5238 0.4790 0.048 Uiso 1 1 calc R
H23C H 0.9337 0.4816 0.4056 0.048 Uiso 1 1 calc R
C24 C 0.7069(7) 0.5997(3) 0.3220(3) 0.0431(14) Uani 1 1 d .
H24A H 0.6639 0.6322 0.2839 0.065 Uiso 1 1 calc R
H24B H 0.6604 0.5524 0.3130 0.065 Uiso 1 1 calc R
H24C H 0.8198 0.5964 0.3239 0.065 Uiso 1 1 calc R
C25 C 0.6707(5) 0.6277(2) 0.3917(3) 0.0244(11) Uani 1 1 d .
C26 C 0.6390(5) 0.5924(2) 0.4522(2) 0.0211(10) Uani 1 1 d .
C27 C 0.6099(5) 0.6479(2) 0.5005(2) 0.0227(10) Uani 1 1 d .
C28 C 0.5724(6) 0.6400(3) 0.5743(3) 0.0353(12) Uani 1 1 d .
H28A H 0.6328 0.6747 0.6056 0.053 Uiso 1 1 calc R
H28B H 0.5987 0.5917 0.5915 0.053 Uiso 1 1 calc R
H28C H 0.4611 0.6485 0.5740 0.053 Uiso 1 1 calc R
C29 C 0.5171(5) 0.3261(4) 0.3376(2) 0.0408(15) Uani 1 1 d .
H29A H 0.5662 0.3726 0.3490 0.061 Uiso 1 1 calc R
H29B H 0.5208 0.3146 0.2879 0.061 Uiso 1 1 calc R
H29C H 0.5729 0.2895 0.3680 0.061 Uiso 1 1 calc R
C30 C 0.3499(5) 0.3288(3) 0.3499(2) 0.0243(11) Uani 1 1 d .
C31 C 0.2158(5) 0.3379(3) 0.2996(2) 0.0249(10) Uani 1 1 d .
C32 C 0.0905(5) 0.3344(3) 0.3376(2) 0.0246(10) Uani 1 1 d .
C33 C -0.0823(5) 0.3420(4) 0.3116(3) 0.0430(14) Uani 1 1 d .
H33A H -0.1273 0.2950 0.2992 0.064 Uiso 1 1 calc R
H33B H -0.0982 0.3729 0.2697 0.064 Uiso 1 1 calc R
H33C H -0.1330 0.3631 0.3490 0.064 Uiso 1 1 calc R
C34 C 0.3260(8) 0.4832(3) 0.2266(3) 0.0558(18) Uani 1 1 d .
H34A H 0.4367 0.4741 0.2427 0.084 Uiso 1 1 calc R
H34B H 0.2754 0.4963 0.2671 0.084 Uiso 1 1 calc R
H34C H 0.3148 0.5221 0.1921 0.084 Uiso 1 1 calc R
C35 C 0.2509(6) 0.4168(3) 0.1925(3) 0.0305(12) Uani 1 1 d .
C36 C 0.2045(5) 0.3534(3) 0.2221(2) 0.0238(10) Uani 1 1 d .
C37 C 0.1401(5) 0.3113(3) 0.1632(2) 0.0226(10) Uani 1 1 d .
C38 C 0.0773(6) 0.2356(3) 0.1650(3) 0.0344(12) Uani 1 1 d .
H38A H -0.0337 0.2352 0.1458 0.052 Uiso 1 1 calc R
H38B H 0.0919 0.2184 0.2140 0.052 Uiso 1 1 calc R
H38C H 0.1334 0.2044 0.1365 0.052 Uiso 1 1 calc R
C39 C -0.0523(6) 0.5136(3) -0.0811(3) 0.0343(12) Uani 1 1 d .
H39A H -0.1173 0.5528 -0.1027 0.051 Uiso 1 1 calc R
H39B H -0.0705 0.4711 -0.1111 0.051 Uiso 1 1 calc R
H39C H 0.0575 0.5272 -0.0766 0.051 Uiso 1 1 calc R
C40 C -0.0933(5) 0.4974(2) -0.0084(2) 0.0199(10) Uani 1 1 d .
C41 C -0.1497(5) 0.5455(2) 0.0401(3) 0.0207(10) Uani 1 1 d .
C42 C -0.1823(5) 0.5029(3) 0.0963(2) 0.0236(10) Uani 1 1 d .
C43 C -0.2446(8) 0.5209(3) 0.1625(3) 0.0551(18) Uani 1 1 d .
H43A H -0.2321 0.5721 0.1719 0.083 Uiso 1 1 calc R
H43B H -0.1874 0.4941 0.2022 0.083 Uiso 1 1 calc R
H43C H -0.3551 0.5085 0.1571 0.083 Uiso 1 1 calc R
C44 C -0.4700(6) 0.6402(3) 0.0423(3) 0.0390(13) Uani 1 1 d .
H44A H -0.4855 0.5901 0.0285 0.059 Uiso 1 1 calc R
H44B H -0.5476 0.6697 0.0131 0.059 Uiso 1 1 calc R
H44C H -0.4812 0.6456 0.0923 0.059 Uiso 1 1 calc R
C45 C -0.3103(6) 0.6632(3) 0.0319(3) 0.0231(11) Uani 1 1 d .
C46 C -0.1701(5) 0.6246(2) 0.0327(2) 0.0197(10) Uani 1 1 d .
C47 C -0.0569(5) 0.6762(2) 0.0228(2) 0.0219(10) Uani 1 1 d .
C48 C 0.1148(6) 0.6648(3) 0.0228(3) 0.0369(14) Uani 1 1 d .
H48A H 0.1738 0.6879 0.0643 0.055 Uiso 1 1 calc R
H48B H 0.1446 0.6854 -0.0203 0.055 Uiso 1 1 calc R
H48C H 0.1374 0.6136 0.0242 0.055 Uiso 1 1 calc R
C49 C 0.3220(6) 0.4483(3) -0.0276(3) 0.0281(12) Uani 1 1 d .
C50 C 0.4439(6) 0.4703(3) -0.0751(3) 0.0378(13) Uani 1 1 d .
H50A H 0.5420 0.4840 -0.0448 0.045 Uiso 1 1 calc R
H50B H 0.4661 0.4289 -0.1042 0.045 Uiso 1 1 calc R
C51 C 0.3867(6) 0.5330(3) -0.1242(3) 0.0403(13) Uani 1 1 d .
H51A H 0.3412 0.5698 -0.0964 0.048 Uiso 1 1 calc R
H51B H 0.3035 0.5159 -0.1616 0.048 Uiso 1 1 calc R
C52 C 0.5183(6) 0.5672(3) -0.1595(3) 0.0381(13) Uani 1 1 d .
H52A H 0.5968 0.5879 -0.1221 0.046 Uiso 1 1 calc R
H52B H 0.5700 0.5293 -0.1834 0.046 Uiso 1 1 calc R
C53 C 0.4624(7) 0.6253(3) -0.2135(3) 0.0407(13) Uani 1 1 d .
H53A H 0.3952 0.6027 -0.2538 0.049 Uiso 1 1 calc R
H53B H 0.5545 0.6447 -0.2317 0.049 Uiso 1 1 calc R
C54 C 0.3723(6) 0.6883(3) -0.1878(3) 0.0414(13) Uani 1 1 d .
H54A H 0.3267 0.7168 -0.2295 0.050 Uiso 1 1 calc R
H54B H 0.2853 0.6692 -0.1656 0.050 Uiso 1 1 calc R
C55 C 0.4698(6) 0.7378(3) -0.1349(3) 0.0355(12) Uani 1 1 d .
H55A H 0.5407 0.7655 -0.1604 0.043 Uiso 1 1 calc R
H55B H 0.5351 0.7081 -0.0992 0.043 Uiso 1 1 calc R
C56 C 0.3768(6) 0.7902(3) -0.0961(3) 0.0348(13) Uani 1 1 d .

loop_
_atom_site_aniso_label
_atom_site_aniso_U_11
_atom_site_aniso_U_22
_atom_site_aniso_U_33
_atom_site_aniso_U_23
_atom_site_aniso_U_13
_atom_site_aniso_U_12
Cu1 0.0241(3) 0.0168(3) 0.0170(2) 0.0017(2) -0.0002(2) -0.0025(2)
Cu2 0.0215(3) 0.0166(3) 0.0172(2) -0.0016(2) -0.0013(2) 0.0029(2)
O1 0.062(2) 0.029(2) 0.0333(19) 0.0047(16) 0.0179(17) 0.0188(18)
O2 0.0360(18) 0.027(2) 0.0299(19) 0.0048(14) 0.0102(15) 0.0037(15)
O3 0.074(3) 0.059(3) 0.069(3) 0.035(2) 0.050(3) 0.039(2)
O4 0.043(2) 0.027(2) 0.049(2) 0.0006(17) 0.0217(18) -0.0045(16)
O5 0.057(2) 0.028(2) 0.037(2) -0.0086(17) 0.0197(19) -0.0130(18)
O6 0.0328(19) 0.025(2) 0.035(2) -0.0021(15) 0.0089(15) -0.0084(16)
O7 0.048(2) 0.046(2) 0.0315(19) -0.0004(18) 0.0107(16) 0.0119(19)
O8 0.050(2) 0.064(3) 0.069(3) -0.035(2) -0.022(2) 0.033(2)
N1 0.0176(17) 0.032(3) 0.0191(17) -0.0009(17) 0.0028(14) 0.0042(17)
N2 0.0193(17) 0.024(2) 0.0180(17) -0.0037(16) 0.0019(14) 0.0057(16)
N3 0.029(2) 0.018(2) 0.0189(19) 0.0005(17) 0.0006(15) 0.0002(18)
N4 0.034(2) 0.027(2) 0.019(2) -0.0043(17) 0.0005(17) 0.0050(18)
N5 0.021(2) 0.018(2) 0.021(2) 0.0001(16) 0.0046(16) 0.0000(16)
N6 0.018(2) 0.021(2) 0.033(2) 0.0065(17) 0.0059(17) 0.0007(16)
N7 0.028(2) 0.022(2) 0.018(2) -0.0001(16) 0.0040(16) 0.0014(17)
N8 0.038(2) 0.018(2) 0.026(2) -0.0001(17) 0.0120(18) -0.0017(17)
N9 0.0201(18) 0.026(2) 0.0208(18) 0.0008(17) 0.0010(15) -0.0050(17)
N10 0.0234(18) 0.024(2) 0.0233(18) 0.0013(16) 0.0022(15) -0.0021(16)
N11 0.034(2) 0.024(2) 0.024(2) -0.0029(17) 0.0017(18) -0.0086(18)
N12 0.0254(19) 0.021(2) 0.0191(18) -0.0019(18) -0.0003(15) -0.0024(18)
N13 0.029(2) 0.018(2) 0.0172(19) -0.0021(16) 0.0055(16) 0.0027(16)
N14 0.036(2) 0.015(2) 0.028(2) 0.0033(16) 0.0134(18) 0.0039(17)
N15 0.022(2) 0.018(2) 0.027(2) 0.0029(17) 0.0037(17) 0.0067(17)
N16 0.0141(19) 0.021(2) 0.021(2) -0.0022(17) 0.0025(15) -0.0026(16)
C1 0.026(3) 0.044(4) 0.031(3) -0.006(2) 0.004(2) -0.007(2)
C2 0.020(2) 0.028(3) 0.020(2) 0.002(2) -0.0022(17) 0.003(2)
C3 0.017(2) 0.028(3) 0.020(2) -0.001(2) -0.0025(17) 0.005(2)
C4 0.027(2) 0.025(3) 0.019(2) 0.000(2) 0.0031(18) 0.000(2)
C5 0.023(2) 0.081(4) 0.024(2) -0.005(3) 0.008(2) -0.004(3)
C6 0.070(4) 0.055(4) 0.045(4) -0.003(3) -0.007(3) 0.040(3)
C7 0.029(3) 0.032(3) 0.019(2) 0.002(2) 0.000(2) 0.007(2)
C8 0.023(2) 0.028(3) 0.019(2) -0.0038(19) -0.0004(19) -0.002(2)
C9 0.025(2) 0.021(3) 0.022(2) 0.000(2) 0.0013(18) -0.003(2)
C10 0.050(3) 0.031(3) 0.027(3) -0.010(2) -0.008(2) 0.004(3)
C11 0.035(3) 0.027(3) 0.022(2) -0.001(2) 0.005(2) 0.002(2)
C12 0.054(4) 0.039(3) 0.037(3) 0.005(3) 0.012(3) 0.021(3)
C13 0.067(4) 0.037(4) 0.061(5) 0.005(4) 0.055(4) 0.002(3)
C13A 0.066(4) 0.031(4) 0.056(5) 0.010(4) 0.053(4) 0.002(3)
C14 0.064(4) 0.034(3) 0.058(4) 0.006(3) 0.047(3) 0.006(3)
C14A 0.063(4) 0.032(3) 0.054(4) 0.004(3) 0.046(3) 0.008(3)
C15 0.063(3) 0.031(4) 0.057(4) 0.006(3) 0.041(3) 0.010(3)
C15A 0.058(4) 0.030(4) 0.054(4) 0.001(3) 0.043(3) 0.011(3)
C16 0.058(4) 0.027(4) 0.055(4) 0.004(3) 0.038(4) 0.011(4)
C16A 0.058(4) 0.027(5) 0.057(5) 0.009(4) 0.042(4) 0.017(4)
C17 0.040(3) 0.033(3) 0.044(3) 0.006(3) 0.013(3) -0.001(2)
C18 0.034(3) 0.044(4) 0.023(3) 0.004(2) 0.009(2) 0.005(2)
C19 0.025(3) 0.032(3) 0.058(4) 0.013(3) 0.012(3) 0.006(2)
C20 0.028(3) 0.019(3) 0.021(2) 0.004(2) 0.000(2) 0.000(2)
C21 0.024(2) 0.012(2) 0.031(3) 0.004(2) 0.008(2) 0.0016(19)
C22 0.022(2) 0.019(3) 0.025(3) 0.0015(19) 0.004(2) -0.003(2)
C23 0.023(3) 0.030(3) 0.045(3) 0.001(2) 0.011(2) 0.000(2)
C24 0.067(4) 0.030(3) 0.038(3) -0.004(2) 0.024(3) -0.002(3)
C25 0.025(3) 0.018(3) 0.032(3) -0.003(2) 0.009(2) -0.0012(19)
C26 0.018(2) 0.018(2) 0.028(2) -0.001(2) 0.004(2) -0.0027(17)
C27 0.025(3) 0.016(3) 0.026(3) 0.002(2) 0.001(2) -0.001(2)
C28 0.047(3) 0.031(3) 0.031(3) 0.001(2) 0.012(2) -0.001(2)
C29 0.024(2) 0.072(5) 0.026(2) -0.003(3) 0.0013(19) -0.001(3)
C30 0.022(2) 0.035(3) 0.015(2) -0.001(2) 0.0007(17) -0.002(2)
C31 0.029(2) 0.025(3) 0.021(2) -0.002(2) 0.0051(18) -0.004(2)
C32 0.021(2) 0.030(3) 0.021(2) 0.000(2) 0.0001(17) -0.003(2)
C33 0.025(2) 0.077(4) 0.026(2) 0.000(3) 0.001(2) 0.000(3)
C34 0.081(5) 0.056(4) 0.031(3) -0.017(3) 0.009(3) -0.035(4)
C35 0.031(3) 0.039(3) 0.020(2) -0.002(2) 0.002(2) -0.010(2)
C36 0.021(2) 0.032(3) 0.017(2) -0.001(2) 0.0003(17) -0.001(2)
C37 0.019(2) 0.028(3) 0.021(2) 0.004(2) 0.0027(17) 0.001(2)
C38 0.047(3) 0.029(3) 0.027(3) 0.005(2) 0.006(2) -0.005(2)
C39 0.039(3) 0.034(3) 0.031(3) 0.006(2) 0.010(2) 0.011(2)
C40 0.021(2) 0.016(3) 0.023(2) 0.0004(18) 0.0031(19) -0.0010(18)
C41 0.020(2) 0.010(2) 0.033(3) 0.0018(19) 0.009(2) 0.0009(18)
C42 0.024(2) 0.020(3) 0.027(3) -0.002(2) 0.007(2) 0.0000(19)
C43 0.089(5) 0.041(4) 0.043(4) 0.006(3) 0.034(4) 0.011(3)
C44 0.029(3) 0.030(3) 0.061(4) 0.000(3) 0.015(3) -0.002(2)
C45 0.025(3) 0.020(3) 0.027(3) -0.002(2) 0.010(2) -0.002(2)
C46 0.022(2) 0.013(2) 0.025(2) 0.0019(18) 0.0052(19) 0.0028(18)
C47 0.027(3) 0.012(2) 0.026(3) 0.0002(19) 0.005(2) -0.0004(19)
C48 0.024(3) 0.023(3) 0.065(4) 0.004(3) 0.008(3) 0.002(2)
C49 0.027(3) 0.023(3) 0.034(3) 0.005(2) 0.003(2) 0.001(2)
C50 0.037(3) 0.026(3) 0.054(4) -0.002(3) 0.019(3) -0.003(2)
C51 0.039(3) 0.043(3) 0.041(3) 0.010(3) 0.012(3) -0.001(3)
C52 0.038(3) 0.038(3) 0.043(3) -0.001(2) 0.021(3) 0.004(3)
C53 0.048(3) 0.041(3) 0.035(3) -0.001(2) 0.014(3) 0.001(3)
C54 0.040(3) 0.038(3) 0.047(3) -0.001(3) 0.009(3) 0.006(3)
C55 0.033(3) 0.040(3) 0.033(3) -0.002(2) 0.003(2) 0.009(2)
C56 0.034(3) 0.029(3) 0.040(3) -0.007(2) 0.000(2) 0.001(2)

loop_
_atom_type_symbol
_atom_type_description
_atom_type_scat_dispersion_real
_atom_type_scat_dispersion_imag
_atom_type_scat_source
C C 0.0033 0.0016 'International Tables Vol C Tables 4.2.6.8 and 6.1.1.4'
H H 0.0000 0.0000 'International Tables Vol C Tables 4.2.6.8 and 6.1.1.4'
Cu Cu 0.3201 1.2651 'International Tables Vol C Tables 4.2.6.8 and 6.1.1.4'
N N 0.0061 0.0033 'International Tables Vol C Tables 4.2.6.8 and 6.1.1.4'
O O 0.0106 0.0060 'International Tables Vol C Tables 4.2.6.8 and 6.1.1.4'

loop_
_geom_angle_atom_site_label_1
_geom_angle_atom_site_label_2
_geom_angle_atom_site_label_3
_geom_angle
_geom_angle_site_symmetry_1
_geom_angle_site_symmetry_3
N3 Cu1 O2 101.52(13) . .
N5 Cu1 O2 102.50(14) . .
N5 Cu1 N3 87.63(15) . .
N5 Cu1 N7 165.22(15) . 2_646
N5 Cu1 N9 88.54(16) . .
N7 Cu1 O2 92.21(14) 2_646 .
N7 Cu1 N3 88.03(15) 2_646 .
N7 Cu1 N9 93.09(16) 2_646 .
N9 Cu1 O2 89.48(13) . .
N9 Cu1 N3 168.90(14) . .
N2 Cu2 O6 103.05(13) 1_454 .
N2 Cu2 N12 165.83(14) 1_454 .
N2 Cu2 N13 88.29(15) 1_454 .
N12 Cu2 O6 91.12(13) . .
N13 Cu2 O6 101.61(14) . .
N13 Cu2 N12 88.82(15) . .
N16 Cu2 O6 89.72(13) 2_545 .
N16 Cu2 N2 88.99(15) 2_545 1_454
N16 Cu2 N12 91.14(16) 2_545 .
N16 Cu2 N13 168.67(15) 2_545 .
C11 O2 Cu1 136.7(3) . .
C49 O6 Cu2 133.2(3) . .
C2 N1 N2 111.3(3) . .
N1 N2 Cu2 121.6(2) . 1_656
C4 N2 Cu2 132.5(3) . 1_656
C4 N2 N1 105.9(3) . .
N4 N3 Cu1 118.5(3) . .
C9 N3 Cu1 131.8(3) . .
C9 N3 N4 106.2(3) . .
C7 N4 N3 111.4(4) . .
N6 N5 Cu1 120.8(3) . .
C20 N5 Cu1 133.6(3) . .
C20 N5 N6 105.6(4) . .
C22 N6 N5 111.0(4) . .
N8 N7 Cu1 114.5(3) . 2_656
C27 N7 Cu1 136.9(3) . 2_656
C27 N7 N8 106.5(4) . .
C25 N8 N7 111.7(4) . .
N10 N9 Cu1 121.3(3) . .
C30 N9 Cu1 132.7(3) . .
C30 N9 N10 105.6(3) . .
C32 N10 N9 110.6(3) . .
C35 N11 N12 110.6(4) . .
N11 N12 Cu2 114.0(3) . .
C37 N12 Cu2 136.6(3) . .
C37 N12 N11 106.2(4) . .
N14 N13 Cu2 117.8(3) . .
C40 N13 Cu2 131.9(3) . .
C40 N13 N14 107.2(4) . .
C42 N14 N13 111.2(4) . .
N16 N15 C45 112.0(4) . .
N15 N16 Cu2 120.7(3) . 2
C47 N16 Cu2 133.5(3) . 2
C47 N16 N15 105.7(4) . .
N1 C2 C1 123.3(4) . .
N1 C2 C3 107.4(4) . .
C3 C2 C1 129.2(4) . .
C2 C3 C4 105.4(4) . .
C2 C3 C8 125.9(4) . .
C4 C3 C8 128.7(4) . .
N2 C4 C3 109.9(4) . .
N2 C4 C5 121.3(4) . .
C3 C4 C5 128.8(4) . .
N4 C7 C6 121.9(4) . .
N4 C7 C8 107.1(4) . .
C8 C7 C6 130.9(4) . .
C7 C8 C3 128.3(4) . .
C7 C8 C9 105.3(4) . .
C9 C8 C3 126.4(4) . .
N3 C9 C8 109.9(4) . .
N3 C9 C10 121.8(4) . .
C8 C9 C10 128.2(4) . .
O1 C11 C12 116.6(4) . .
O2 C11 O1 124.3(4) . .
O2 C11 C12 119.0(4) . .
O3 C18 O4 123.1(5) . .
O3 C18 C17 118.2(5) . .
O4 C18 C17 118.7(5) . .
N5 C20 C19 122.0(4) . .
N5 C20 C21 110.5(4) . .
C21 C20 C19 127.4(4) . .
C20 C21 C26 127.0(4) . .
C22 C21 C20 105.3(4) . .
C22 C21 C26 127.7(4) . .
N6 C22 C21 107.7(4) . .
N6 C22 C23 122.0(4) . .
C21 C22 C23 130.2(4) . .
N8 C25 C24 121.3(4) . .
N8 C25 C26 107.3(4) . .
C26 C25 C24 131.4(4) . .
C25 C26 C21 127.5(4) . .
C25 C26 C27 105.3(4) . .
C27 C26 C21 127.2(4) . .
N7 C27 C26 109.2(4) . .
N7 C27 C28 122.9(4) . .
C26 C27 C28 127.9(4) . .
N9 C30 C29 121.4(4) . .
N9 C30 C31 110.5(4) . .
C31 C30 C29 128.1(4) . .
C30 C31 C36 128.5(4) . .
C32 C31 C30 105.7(4) . .
C32 C31 C36 125.7(4) . .
N10 C32 C31 107.6(4) . .
N10 C32 C33 122.9(4) . .
C31 C32 C33 129.5(4) . .
N11 C35 C34 121.1(5) . .
N11 C35 C36 107.8(4) . .
C36 C35 C34 131.1(5) . .
C35 C36 C31 125.8(4) . .
C35 C36 C37 104.8(4) . .
C37 C36 C31 129.4(4) . .
N12 C37 C36 110.6(4) . .
N12 C37 C38 122.4(4) . .
C36 C37 C38 126.9(4) . .
N13 C40 C39 122.5(4) . .
N13 C40 C41 109.1(4) . .
C41 C40 C39 128.3(4) . .
C40 C41 C46 127.5(4) . .
C42 C41 C40 105.4(4) . .
C42 C41 C46 127.0(4) . .
N14 C42 C41 107.0(4) . .
N14 C42 C43 121.4(4) . .
C41 C42 C43 131.6(5) . .
N15 C45 C44 122.0(4) . .
N15 C45 C46 106.3(4) . .
C46 C45 C44 131.7(4) . .
C45 C46 C41 126.7(4) . .
C47 C46 C41 128.0(4) . .
C47 C46 C45 105.3(4) . .
N16 C47 C46 110.7(4) . .
N16 C47 C48 121.5(4) . .
C46 C47 C48 127.8(4) . .
O5 C49 O6 125.7(5) . .
O5 C49 C50 115.8(5) . .
O6 C49 C50 118.5(5) . .
C51 C50 C49 111.9(4) . .
C50 C51 C52 112.9(5) . .
C53 C52 C51 114.1(5) . .
C52 C53 C54 117.2(5) . .
C55 C54 C53 114.7(5) . .
C54 C55 C56 115.3(4) . .
O7 C56 C55 119.3(5) . .
O8 C56 O7 124.7(5) . .
O8 C56 C55 116.0(5) . .

loop_
_geom_bond_atom_site_label_1
_geom_bond_atom_site_label_2
_geom_bond_distance
_geom_bond_site_symmetry_2
Cu1 O2 2.220(3) .
Cu1 N3 2.024(4) .
Cu1 N5 1.988(4) .
Cu1 N7 1.999(4) 2_646
Cu1 N9 2.011(3) .
Cu2 O6 2.251(3) .
Cu2 N2 2.004(3) 1_454
Cu2 N12 2.029(3) .
Cu2 N13 2.020(4) .
Cu2 N16 1.999(4) 2_545
O1 C11 1.256(6) .
O2 C11 1.245(5) .
O3 C18 1.229(6) .
O4 C18 1.260(6) .
O5 C49 1.234(6) .
O6 C49 1.248(6) .
O7 C56 1.248(6) .
O8 C56 1.244(6) .
N1 N2 1.351(5) .
N1 C2 1.322(5) .
N2 Cu2 2.004(3) 1_656
N2 C4 1.327(5) .
N3 N4 1.344(5) .
N3 C9 1.328(5) .
N4 C7 1.336(6) .
N5 N6 1.367(5) .
N5 C20 1.316(6) .
N6 C22 1.320(6) .
N7 Cu1 1.999(4) 2_656
N7 N8 1.347(5) .
N7 C27 1.320(6) .
N8 C25 1.320(6) .
N9 N10 1.357(5) .
N9 C30 1.341(5) .
N10 C32 1.340(5) .
N11 N12 1.350(5) .
N11 C35 1.336(6) .
N12 C37 1.324(6) .
N13 N14 1.341(5) .
N13 C40 1.318(6) .
N14 C42 1.331(6) .
N15 N16 1.339(5) .
N15 C45 1.346(6) .
N16 Cu2 1.999(4) 2
N16 C47 1.336(6) .
C1 C2 1.489(6) .
C2 C3 1.371(6) .
C3 C4 1.389(6) .
C3 C8 1.471(6) .
C4 C5 1.473(6) .
C6 C7 1.477(7) .
C7 C8 1.372(6) .
C8 C9 1.398(6) .
C9 C10 1.482(7) .
C11 C12 1.496(7) .
C12 C13 1.491(9) .
C12 C13A 1.569(9) .
C13 C13A 0.584(15) .
C13 C14 1.529(18) .
C13 C14A 1.630(15) .
C13A C14 1.638(9) .
C14 C14A 0.986(16) .
C14 C15 1.494(18) .
C14 C15A 0.945(13) .
C14A C15 1.524(16) .
C14A C15A 1.567(17) .
C15 C15A 0.917(16) .
C15 C16 1.562(16) .
C15 C16A 1.493(15) .
C15A C16 1.548(16) .
C15A C16A 1.824(19) .
C16 C17 1.511(8) .
C16A C17 1.548(9) .
C17 C18 1.487(7) .
C19 C20 1.477(7) .
C20 C21 1.392(7) .
C21 C22 1.368(6) .
C21 C26 1.468(6) .
C22 C23 1.506(6) .
C24 C25 1.479(7) .
C25 C26 1.368(6) .
C26 C27 1.410(6) .
C27 C28 1.474(7) .
C29 C30 1.479(6) .
C30 C31 1.376(6) .
C31 C32 1.372(6) .
C31 C36 1.469(6) .
C32 C33 1.486(6) .
C34 C35 1.477(7) .
C35 C36 1.374(7) .
C36 C37 1.390(6) .
C37 C38 1.493(7) .
C39 C40 1.486(6) .
C40 C41 1.405(6) .
C41 C42 1.375(6) .
C41 C46 1.467(6) .
C42 C43 1.460(7) .
C44 C45 1.467(7) .
C45 C46 1.388(6) .
C46 C47 1.385(6) .
C47 C48 1.478(6) .
C49 C50 1.523(7) .
C50 C51 1.508(7) .
C51 C52 1.523(7) .
C52 C53 1.498(7) .
C53 C54 1.508(7) .
C54 C55 1.500(7) .
C55 C56 1.503(7) .
